data_7242139
loop_
_publ_author_name
'Feng, Zhicun'
'Zhang, Yu'
'Li, Yanan'
'Xu, Kangzhen'

_publ_section_title
;
 Adjacent N\\rightarrow O and C--NH2 groups --- a highly efficient
 amphoteric structure for energetic materials resulting from
 tautomerization proved by crystal engineering
;
_journal_issue 7
_journal_name_full CrystEngComm
_journal_page_first 1544
_journal_page_last 1549
_journal_paper_doi 10.1039/D0CE01427C
_journal_volume 23
_journal_year 2021
_chemical_formula_sum 'C3 H5 K N6 O2'
_chemical_formula_weight 196.23
_chemical_name_systematic 'potassium 4,6-diamino-2-imino-3-oxido-2,3-dihydro-1,3,5-triazine-1-oxide'
_space_group_crystal_system orthorhombic
_space_group_IT_number 33
_space_group_name_Hall 'P 2c -2n'
_space_group_name_H-M_alt 'P n a 21'
_atom_sites_solution_hydrogens difmap
_audit_creation_method SHELXL-2013
_audit_update_record
;
2019-12-18 deposited with the CCDC.	2021-01-19 downloaded from the CCDC.
;
_cell_angle_alpha 90
_cell_angle_beta 90
_cell_angle_gamma 90
_cell_formula_units_Z 4
_cell_length_a 13.776(7)
_cell_length_b 3.764(2)
_cell_length_c 12.796(6)
_cell_measurement_reflns_used 384
_cell_measurement_temperature 296(2)
_cell_measurement_theta_max 20.42
_cell_measurement_theta_min 3.18
_cell_volume 663.5(6)
_computing_structure_refinement 'SHELXL-2013 (Sheldrick, 2013)'
_diffrn_ambient_temperature 296(2)
_diffrn_measured_fraction_theta_full 0.995
_diffrn_measured_fraction_theta_max 0.994
_diffrn_measurement_device_type 'Bruker Smart Apex CCD area detector'
_diffrn_measurement_method 'phi and omega scans'
_diffrn_radiation_type MoK\a
_diffrn_radiation_wavelength 0.71073
_diffrn_reflns_av_R_equivalents 0.1101
_diffrn_reflns_av_unetI/netI 0.1542
_diffrn_reflns_Laue_measured_fraction_full 0.995
_diffrn_reflns_Laue_measured_fraction_max 0.994
_diffrn_reflns_limit_h_max 16
_diffrn_reflns_limit_h_min -17
_diffrn_reflns_limit_k_max 4
_diffrn_reflns_limit_k_min -4
_diffrn_reflns_limit_l_max 10
_diffrn_reflns_limit_l_min -15
_diffrn_reflns_number 3384
_diffrn_reflns_point_group_measured_fraction_full 0.997
_diffrn_reflns_point_group_measured_fraction_max 0.995
_diffrn_reflns_theta_full 25.242
_diffrn_reflns_theta_max 26.426
_diffrn_reflns_theta_min 3.184
_diffrn_source 'fine-focus sealed tube'
_exptl_absorpt_coefficient_mu 0.766
_exptl_absorpt_correction_T_max 0865
_exptl_absorpt_correction_T_min 0.824
_exptl_absorpt_correction_type multi-scan
_exptl_absorpt_process_details SADABS
_exptl_crystal_colour colorless
_exptl_crystal_density_diffrn 1.964
_exptl_crystal_density_method 'not measured'
_exptl_crystal_description block
_exptl_crystal_F_000 400
_exptl_crystal_size_max 0.520
_exptl_crystal_size_mid 0.210
_exptl_crystal_size_min 0.190
_refine_diff_density_max 0.424
_refine_diff_density_min -0.480
_refine_diff_density_rms 0.101
_refine_ls_abs_structure_details
;
 Refined as an inversion twin.
;
_refine_ls_abs_structure_Flack 0.25(15)
_refine_ls_extinction_method none
_refine_ls_goodness_of_fit_ref 0.833
_refine_ls_hydrogen_treatment refxyz
_refine_ls_matrix_type full
_refine_ls_number_parameters 125
_refine_ls_number_reflns 1138
_refine_ls_number_restraints 6
_refine_ls_restrained_S_all 0.831
_refine_ls_R_factor_all 0.0911
_refine_ls_R_factor_gt 0.0507
_refine_ls_shift/su_max 0.000
_refine_ls_shift/su_mean 0.000
_refine_ls_structure_factor_coef Fsqd
_refine_ls_weighting_details
;
 w=1/[\s^2^(Fo^2^)]
 where P=(Fo^2^+2Fc^2^)/3
;
_refine_ls_weighting_scheme calc
_refine_ls_wR_factor_gt 0.0764
_refine_ls_wR_factor_ref 0.0876
_reflns_Friedel_coverage 0.913
_reflns_Friedel_fraction_full 0.998
_reflns_Friedel_fraction_max 0.995
_reflns_number_gt 713
_reflns_number_total 1138
_reflns_threshold_expression 'I > 2\s(I)'
_cod_data_source_file d0ce01427c2.cif
_cod_data_source_block xb2638_0ma_a
_cod_depositor_comments 'Adding full bibliography for 7242134--7242143.cif.'
_cod_database_code 7242139
_shelx_space_group_comment
;
The symmetry employed for this shelxl refinement is uniquely defined
by the following loop, which should always be used as a source of
symmetry information in preference to the above space-group names.
They are only intended as comments.
;
_shelx_estimated_absorpt_t_min 0.692
_shelx_estimated_absorpt_t_max 0.868
_shelxl_version_number 2013-2

loop_
_space_group_symop_operation_xyz
'x, y, z'
'-x, -y, z+1/2'
'-x+1/2, y+1/2, z+1/2'
'x+1/2, -y+1/2, z'

loop_
_atom_site_label
_atom_site_type_symbol
_atom_site_fract_x
_atom_site_fract_y
_atom_site_fract_z
_atom_site_U_iso_or_equiv
_atom_site_adp_type
_atom_site_occupancy
_atom_site_site_symmetry_order
_atom_site_calc_flag
_atom_site_refinement_flags_posn
_atom_site_refinement_flags_adp
_atom_site_refinement_flags_occupancy
_atom_site_disorder_assembly
_atom_site_disorder_group
K1 K 0.38651(11) 1.0462(4) 0.55690(18) 0.0303(4) Uani 1 1 d . . . . .
O2 O 0.4839(3) 0.4842(16) 0.6782(4) 0.0248(13) Uani 1 1 d . . . . .
O1 O 0.7138(4) 0.4624(16) 0.9491(4) 0.0263(14) Uani 1 1 d . . . . .
N1 N 0.5341(4) 0.307(2) 0.8797(5) 0.0272(17) Uani 1 1 d D . . . .
H2 H 0.485(4) 0.26(2) 0.839(5) 0.033 Uiso 1 1 d D U . . .
N4 N 0.6871(4) 0.5303(19) 0.8491(4) 0.0187(14) Uani 1 1 d . . . . .
N3 N 0.8405(5) 0.735(2) 0.8205(5) 0.0308(18) Uani 1 1 d D . . . .
H1 H 0.880(5) 0.83(2) 0.774(5) 0.037 Uiso 1 1 d D U . . .
H3 H 0.852(5) 0.74(2) 0.889(2) 0.037 Uiso 1 1 d D U . . .
N6 N 0.7338(4) 0.7363(18) 0.6853(5) 0.0260(16) Uani 1 1 d . . . . .
N2 N 0.6214(4) 0.7220(18) 0.5519(7) 0.0305(15) Uani 1 1 d D . . . .
H5 H 0.668(4) 0.81(2) 0.513(5) 0.037 Uiso 1 1 d D U . . .
H4 H 0.565(3) 0.67(2) 0.525(6) 0.037 Uiso 1 1 d D U . . .
N5 N 0.5746(4) 0.5400(18) 0.7155(4) 0.0200(15) Uani 1 1 d . . . . .
C1 C 0.5940(5) 0.450(2) 0.8175(5) 0.0193(18) Uani 1 1 d . . . . .
C3 C 0.7531(5) 0.671(2) 0.7831(6) 0.0234(19) Uani 1 1 d . . . . .
C2 C 0.6448(5) 0.663(2) 0.6494(6) 0.0243(19) Uani 1 1 d . . . . .

loop_
_atom_site_aniso_label
_atom_site_aniso_U_11
_atom_site_aniso_U_22
_atom_site_aniso_U_33
_atom_site_aniso_U_23
_atom_site_aniso_U_13
_atom_site_aniso_U_12
K1 0.0327(9) 0.0321(9) 0.0262(8) -0.0040(14) -0.0051(9) -0.0030(9)
O2 0.015(3) 0.041(4) 0.019(3) 0.005(3) -0.006(2) -0.007(3)
O1 0.025(3) 0.038(4) 0.016(3) 0.001(3) -0.004(2) 0.003(3)
N1 0.017(4) 0.044(5) 0.020(4) 0.006(3) -0.001(3) -0.004(3)
N4 0.021(3) 0.024(4) 0.011(3) 0.007(3) -0.003(2) -0.002(3)
N3 0.017(4) 0.057(5) 0.018(4) 0.002(4) -0.003(3) -0.014(4)
N6 0.016(3) 0.038(4) 0.024(4) 0.006(3) 0.002(3) -0.003(3)
N2 0.019(4) 0.057(4) 0.016(3) 0.008(5) -0.005(3) -0.011(4)
N5 0.014(3) 0.029(4) 0.017(3) 0.004(3) 0.000(2) 0.002(3)
C1 0.016(4) 0.031(5) 0.012(4) -0.001(4) -0.002(3) 0.006(4)
C3 0.026(4) 0.027(5) 0.017(5) 0.001(3) -0.001(3) 0.004(4)
C2 0.021(4) 0.028(5) 0.024(4) -0.004(4) 0.000(4) 0.002(4)

loop_
_atom_type_symbol
_atom_type_description
_atom_type_scat_dispersion_real
_atom_type_scat_dispersion_imag
_atom_type_scat_source
C C 0.0033 0.0016 'International Tables Vol C Tables 4.2.6.8 and 6.1.1.4'
H H 0.0000 0.0000 'International Tables Vol C Tables 4.2.6.8 and 6.1.1.4'
K K 0.2009 0.2494 'International Tables Vol C Tables 4.2.6.8 and 6.1.1.4'
N N 0.0061 0.0033 'International Tables Vol C Tables 4.2.6.8 and 6.1.1.4'
O O 0.0106 0.0060 'International Tables Vol C Tables 4.2.6.8 and 6.1.1.4'

loop_
_geom_angle_atom_site_label_1
_geom_angle_atom_site_label_2
_geom_angle_atom_site_label_3
_geom_angle
_geom_angle_site_symmetry_1
_geom_angle_site_symmetry_3
_geom_angle_publ_flag
O2 K1 O1 97.67(17) 1_565 2_674 ?
O2 K1 O1 173.53(18) 1_565 2_664 ?
O1 K1 O1 87.91(16) 2_674 2_664 ?
O2 K1 N1 124.47(17) 1_565 2_664 ?
O1 K1 N1 96.31(19) 2_674 2_664 ?
O1 K1 N1 57.69(17) 2_664 2_664 ?
O2 K1 N6 105.53(19) 1_565 4_465 ?
O1 K1 N6 99.90(18) 2_674 4_465 ?
O1 K1 N6 70.10(17) 2_664 4_465 ?
N1 K1 N6 124.4(2) 2_664 4_465 ?
O2 K1 O2 84.66(15) 1_565 . ?
O1 K1 O2 176.17(17) 2_674 . ?
O1 K1 O2 89.61(15) 2_664 . ?
N1 K1 O2 84.80(19) 2_664 . ?
N6 K1 O2 76.50(18) 4_465 . ?
O2 K1 N4 109.46(18) 1_565 2_674 ?
O1 K1 N4 23.95(14) 2_674 2_674 ?
O1 K1 N4 76.93(17) 2_664 2_674 ?
N1 K1 N4 72.43(19) 2_664 2_674 ?
N6 K1 N4 114.81(17) 4_465 2_674 ?
O2 K1 N4 157.17(16) . 2_674 ?
O2 K1 N2 75.80(18) 1_565 . ?
O1 K1 N2 135.54(18) 2_674 . ?
O1 K1 N2 102.50(17) 2_664 . ?
N1 K1 N2 57.40(19) 2_664 . ?
N6 K1 N2 124.4(2) 4_465 . ?
O2 K1 N2 47.96(16) . . ?
N4 K1 N2 116.63(18) 2_674 . ?
O2 K1 C3 85.80(18) 1_565 4_465 ?
O1 K1 C3 108.21(19) 2_674 4_465 ?
O1 K1 C3 89.36(18) 2_664 4_465 ?
N1 K1 C3 138.3(2) 2_664 4_465 ?
N6 K1 C3 20.42(17) 4_465 4_465 ?
O2 K1 C3 68.83(17) . 4_465 ?
N4 K1 C3 128.35(17) 2_674 4_465 ?
N2 K1 C3 114.9(2) . 4_465 ?
O2 K1 K1 128.78(13) 1_565 1_545 ?
O1 K1 K1 133.46(13) 2_674 1_545 ?
O1 K1 K1 45.56(12) 2_664 1_545 ?
N1 K1 K1 62.18(16) 2_664 1_545 ?
N6 K1 K1 68.28(14) 4_465 1_545 ?
O2 K1 K1 44.12(11) . 1_545 ?
N4 K1 K1 119.25(12) 2_674 1_545 ?
N2 K1 K1 69.34(11) . 1_545 ?
C3 K1 K1 76.62(15) 4_465 1_545 ?
N5 O2 K1 140.9(4) . 1_545 ?
N5 O2 K1 119.6(4) . . ?
K1 O2 K1 84.66(15) 1_545 . ?
N4 O1 K1 102.4(4) . 2_675 ?
N4 O1 K1 118.1(4) . 2_665 ?
K1 O1 K1 87.91(16) 2_675 2_665 ?
C1 N1 K1 116.7(5) . 2_665 ?
C3 N4 O1 118.8(6) . . ?
C3 N4 C1 122.0(6) . . ?
O1 N4 C1 119.2(6) . . ?
C3 N4 K1 121.9(5) . 2_675 ?
O1 N4 K1 53.6(3) . 2_675 ?
C1 N4 K1 93.2(4) . 2_675 ?
C3 N6 C2 118.5(7) . . ?
C3 N6 K1 109.3(5) . 4_565 ?
C2 N6 K1 113.5(5) . 4_565 ?
C2 N2 K1 105.9(5) . . ?
O2 N5 C2 119.2(6) . . ?
O2 N5 C1 118.5(5) . . ?
C2 N5 C1 122.2(6) . . ?
N1 C1 N5 125.1(7) . . ?
N1 C1 N4 121.0(6) . . ?
N5 C1 N4 113.9(6) . . ?
N6 C3 N3 120.0(7) . . ?
N6 C3 N4 122.6(7) . . ?
N3 C3 N4 117.4(7) . . ?
N6 C3 K1 50.3(4) . 4_565 ?
N3 C3 K1 82.2(5) . 4_565 ?
N4 C3 K1 140.8(6) . 4_565 ?
N2 C2 N6 121.3(7) . . ?
N2 C2 N5 118.2(7) . . ?
N6 C2 N5 120.4(7) . . ?

loop_
_geom_bond_atom_site_label_1
_geom_bond_atom_site_label_2
_geom_bond_distance
_geom_bond_site_symmetry_2
_geom_bond_publ_flag
K1 O2 2.632(6) 1_565 ?
K1 O1 2.689(6) 2_674 ?
K1 O1 2.734(6) 2_664 ?
K1 N1 2.846(7) 2_664 ?
K1 N6 2.873(6) 4_465 ?
K1 O2 2.947(6) . ?
K1 N4 3.262(7) 2_674 ?
K1 N2 3.459(7) . ?
K1 C3 3.524(8) 4_465 ?
K1 K1 3.764(2) 1_545 ?
O2 N5 1.353(7) . ?
O2 K1 2.632(5) 1_545 ?
O1 N4 1.356(7) . ?
O1 K1 2.689(6) 2_675 ?
O1 K1 2.734(6) 2_665 ?
N1 C1 1.267(9) . ?
N1 K1 2.847(7) 2_665 ?
N4 C3 1.348(9) . ?
N4 C1 1.378(8) . ?
N4 K1 3.262(7) 2_675 ?
N3 C3 1.318(9) . ?
N6 C3 1.303(9) . ?
N6 C2 1.338(9) . ?
N6 K1 2.873(6) 4_565 ?
N2 C2 1.307(12) . ?
N5 C2 1.367(9) . ?
N5 C1 1.374(8) . ?
C3 K1 3.524(8) 4_565 ?

loop_
_geom_hbond_atom_site_label_D
_geom_hbond_atom_site_label_H
_geom_hbond_atom_site_label_A
_geom_hbond_distance_DH
_geom_hbond_distance_HA
_geom_hbond_distance_DA
_geom_hbond_angle_DHA
_geom_hbond_site_symmetry_A
N1 H2 O2 0.87(3) 2.22(7) 2.752(8) 119(6) .
N3 H1 O2 0.88(3) 2.02(3) 2.888(8) 173(8) 4_565
N2 H5 O1 0.88(3) 1.91(3) 2.776(8) 169(8) 3_654
N2 H4 N1 0.87(3) 2.31(5) 3.075(9) 146(7) 2_664

loop_
_geom_torsion_atom_site_label_1
_geom_torsion_atom_site_label_2
_geom_torsion_atom_site_label_3
_geom_torsion_atom_site_label_4
_geom_torsion
_geom_torsion_site_symmetry_1
_geom_torsion_site_symmetry_2
_geom_torsion_site_symmetry_3
_geom_torsion_site_symmetry_4
_geom_torsion_publ_flag
K1 O1 N4 C3 110.1(6) 2_675 . . . ?
K1 O1 N4 C3 -155.6(6) 2_665 . . . ?
K1 O1 N4 C1 -70.7(7) 2_675 . . . ?
K1 O1 N4 C1 23.6(8) 2_665 . . . ?
K1 O1 N4 K1 94.3(3) 2_665 . . 2_675 ?
K1 O2 N5 C2 72.1(9) 1_545 . . . ?
K1 O2 N5 C2 -49.9(7) . . . . ?
K1 O2 N5 C1 -104.1(7) 1_545 . . . ?
K1 O2 N5 C1 133.9(6) . . . . ?
K1 N1 C1 N5 160.2(6) 2_665 . . . ?
K1 N1 C1 N4 -19.9(10) 2_665 . . . ?
O2 N5 C1 N1 2.3(12) . . . . ?
C2 N5 C1 N1 -173.7(8) . . . . ?
O2 N5 C1 N4 -177.6(6) . . . . ?
C2 N5 C1 N4 6.4(10) . . . . ?
C3 N4 C1 N1 177.5(8) . . . . ?
O1 N4 C1 N1 -1.7(11) . . . . ?
K1 N4 C1 N1 -51.2(8) 2_675 . . . ?
C3 N4 C1 N5 -2.6(10) . . . . ?
O1 N4 C1 N5 178.2(7) . . . . ?
K1 N4 C1 N5 128.7(6) 2_675 . . . ?
C2 N6 C3 N3 179.0(8) . . . . ?
K1 N6 C3 N3 46.9(10) 4_565 . . . ?
C2 N6 C3 N4 0.4(12) . . . . ?
K1 N6 C3 N4 -131.7(7) 4_565 . . . ?
C2 N6 C3 K1 132.1(8) . . . 4_565 ?
O1 N4 C3 N6 178.5(7) . . . . ?
C1 N4 C3 N6 -0.7(12) . . . . ?
K1 N4 C3 N6 -118.6(7) 2_675 . . . ?
O1 N4 C3 N3 -0.2(11) . . . . ?
C1 N4 C3 N3 -179.4(8) . . . . ?
K1 N4 C3 N3 62.8(9) 2_675 . . . ?
O1 N4 C3 K1 113.0(8) . . . 4_565 ?
C1 N4 C3 K1 -66.1(10) . . . 4_565 ?
K1 N4 C3 K1 176.0(4) 2_675 . . 4_565 ?
K1 N2 C2 N6 -140.8(6) . . . . ?
K1 N2 C2 N5 36.2(8) . . . . ?
C3 N6 C2 N2 -179.7(8) . . . . ?
K1 N6 C2 N2 -49.5(9) 4_565 . . . ?
C3 N6 C2 N5 3.4(11) . . . . ?
K1 N6 C2 N5 133.6(6) 4_565 . . . ?
O2 N5 C2 N2 -0.1(10) . . . . ?
C1 N5 C2 N2 175.9(7) . . . . ?
O2 N5 C2 N6 176.9(7) . . . . ?
C1 N5 C2 N6 -7.1(11) . . . . ?
